data_7713308
loop_
_publ_author_name
'Adachi, Yohei'
'Hasegawa, Takumi'
'Ohshita, Joji'

_publ_section_title
;
 Highly luminescent antiaromatic diborinines with fused thiophene rings.
;
_journal_name_full 'Dalton transactions (Cambridge, England : 2003)'
_journal_paper_doi 10.1039/d3dt01841e
_journal_year 2023
_chemical_formula_moiety 'C40 H54 B2 S2'
_chemical_formula_sum 'C40 H54 B2 S2'
_chemical_formula_weight 620.57
_space_group_crystal_system monoclinic
_space_group_IT_number 14
_space_group_name_Hall '-P 2ybc'
_space_group_name_H-M_alt 'P 1 21/c 1'
_atom_sites_solution_hydrogens geom
_atom_sites_solution_primary dual
_audit_creation_date 2022-05-30
_audit_creation_method
;
Olex2 1.3-ac4
(compiled 2020.11.27 svn.r5f609507 for Rigaku Oxford Diffraction, GUI svn.r6214)
;
_audit_update_record
;
2023-03-06 deposited with the CCDC.	2023-06-20 downloaded from the CCDC.
;
_cell_angle_alpha 90
_cell_angle_beta 93.833(4)
_cell_angle_gamma 90
_cell_formula_units_Z 4
_cell_length_a 21.5021(10)
_cell_length_b 8.8031(3)
_cell_length_c 19.8376(6)
_cell_measurement_reflns_used 8512
_cell_measurement_temperature 100.00(10)
_cell_measurement_theta_max 29.2000
_cell_measurement_theta_min 2.6840
_cell_volume 3746.6(2)
_computing_cell_refinement 'CrysAlisPro 1.171.42.27a (Rigaku OD, 2021)'
_computing_data_collection 'CrysAlisPro 1.171.42.27a (Rigaku OD, 2021)'
_computing_data_reduction 'CrysAlisPro 1.171.42.27a (Rigaku OD, 2021)'
_computing_molecular_graphics 'Olex2 1.3-ac4 (Dolomanov et al., 2009)'
_computing_publication_material 'Olex2 1.3-ac4 (Dolomanov et al., 2009)'
_computing_structure_refinement 'SHELXL 2018/3 (Sheldrick, 2015)'
_computing_structure_solution 'SHELXT 2018/2 (Sheldrick, 2018)'
_diffrn_ambient_environment N~2~
_diffrn_ambient_temperature 100.00(10)
_diffrn_detector 'Hybrid Pixel Array Detector'
_diffrn_detector_area_resol_mean 10.0000
_diffrn_detector_type HyPix
_diffrn_measured_fraction_theta_full 1.000
_diffrn_measured_fraction_theta_max 0.830
_diffrn_measurement_details
;
List of Runs (angles in degrees, time in seconds):

  # Type    Start    End  Width  t~exp~   \w     \q     \k     \f   Frames
#--------------------------------------------------------------------------
  1  \w     -7.00  33.00   0.50   30.00    --    5.50  57.00 120.00   80
  2  \w     -2.00  37.00   0.50   30.00    --    5.50  57.00-120.00   78
  3  \w     46.00  72.00   0.50   30.00    --    5.50  57.00 120.00   52
  4  \w    -30.00  60.00   0.50   30.00    --   -8.63  57.00 -30.00  180
  5  \w    -79.00 -46.00   0.50   30.00    --   -8.63 -57.00-180.00   66
  6  \w    -23.00  14.00   0.50   30.00    --   -8.63 -57.00-180.00   74
  7  \w      0.00  31.00   0.50   30.00    --   -8.63 -99.00 150.00   62
  8  \w    -17.00  25.00   0.50   30.00    --   -8.63 -99.00 -90.00   84
  9  \w     -4.00  70.00   0.50   30.00    --   -8.63  19.00  90.00  148
;
_diffrn_measurement_device 'four-circle diffractometer'
_diffrn_measurement_device_type 'XtaLAB Synergy R, DW system, HyPix'
_diffrn_measurement_method '\w scans'
_diffrn_orient_matrix_type 'CrysAlisPro convention (1999,Acta A55,543-557)'
_diffrn_orient_matrix_UB_11 0.0056472000
_diffrn_orient_matrix_UB_12 -0.0793003000
_diffrn_orient_matrix_UB_13 -0.0012413000
_diffrn_orient_matrix_UB_21 -0.0325816000
_diffrn_orient_matrix_UB_22 -0.0137430000
_diffrn_orient_matrix_UB_23 -0.0027691000
_diffrn_orient_matrix_UB_31 0.0001303000
_diffrn_orient_matrix_UB_32 0.0038409000
_diffrn_orient_matrix_UB_33 -0.0356986000
_diffrn_radiation_monochromator mirror
_diffrn_radiation_probe x-ray
_diffrn_radiation_type 'Mo K\a'
_diffrn_radiation_wavelength 0.71073
_diffrn_reflns_av_R_equivalents 0.0650
_diffrn_reflns_av_unetI/netI 0.0704
_diffrn_reflns_Laue_measured_fraction_full 1.000
_diffrn_reflns_Laue_measured_fraction_max 0.830
_diffrn_reflns_limit_h_max 29
_diffrn_reflns_limit_h_min -29
_diffrn_reflns_limit_k_max 11
_diffrn_reflns_limit_k_min -12
_diffrn_reflns_limit_l_max 26
_diffrn_reflns_limit_l_min -25
_diffrn_reflns_number 41258
_diffrn_reflns_point_group_measured_fraction_full 1.000
_diffrn_reflns_point_group_measured_fraction_max 0.830
_diffrn_reflns_theta_full 25.242
_diffrn_reflns_theta_max 29.640
_diffrn_reflns_theta_min 2.058
_diffrn_source 'Rotating-anode X-ray tube'
_diffrn_source_type 'Rigaku (Mo) X-ray Source'
_exptl_absorpt_coefficient_mu 0.168
_exptl_absorpt_correction_T_max 1.00000
_exptl_absorpt_correction_T_min 0.86982
_exptl_absorpt_correction_type multi-scan
_exptl_absorpt_process_details
;
CrysAlisPro 1.171.42.27a (Rigaku Oxford Diffraction, 2021)
Empirical absorption correction using spherical harmonics,
implemented in SCALE3 ABSPACK scaling algorithm.
;
_exptl_crystal_colour 'clear orange'
_exptl_crystal_colour_lustre clear
_exptl_crystal_colour_primary orange
_exptl_crystal_density_diffrn 1.100
_exptl_crystal_description plate
_exptl_crystal_F_000 1344
_exptl_crystal_recrystallization_method 'Re-crystallisation from solvent'
_exptl_crystal_size_max 0.09
_exptl_crystal_size_mid 0.04
_exptl_crystal_size_min 0.03
_refine_diff_density_max 0.835
_refine_diff_density_min -0.563
_refine_diff_density_rms 0.077
_refine_ls_extinction_method none
_refine_ls_goodness_of_fit_ref 1.038
_refine_ls_hydrogen_treatment constr
_refine_ls_matrix_type full
_refine_ls_number_parameters 528
_refine_ls_number_reflns 8775
_refine_ls_number_restraints 342
_refine_ls_restrained_S_all 1.038
_refine_ls_R_factor_all 0.1400
_refine_ls_R_factor_gt 0.0739
_refine_ls_shift/su_max 0.000
_refine_ls_shift/su_mean 0.000
_refine_ls_structure_factor_coef Fsqd
_refine_ls_weighting_details 'w=1/[\s^2^(Fo^2^)+(0.1161P)^2^+1.8344P] where P=(Fo^2^+2Fc^2^)/3'
_refine_ls_weighting_scheme calc
_refine_ls_wR_factor_gt 0.1845
_refine_ls_wR_factor_ref 0.2201
_reflns_Friedel_coverage 0.000
_reflns_number_gt 5041
_reflns_number_total 8775
_reflns_threshold_expression 'I > 2\s(I)'
_cod_data_source_file d3dt01841e2.cif
_cod_data_source_block exp_684
_cod_database_code 7713308
_shelx_shelxl_version_number 2018/3
_chemical_oxdiff_formula C40H481B2S2
_shelx_space_group_comment
;
The symmetry employed for this shelxl refinement is uniquely defined
by the following loop, which should always be used as a source of
symmetry information in preference to the above space-group names.
They are only intended as comments.
;
_shelx_estimated_absorpt_t_max 0.995
_shelx_estimated_absorpt_t_min 0.985
_reflns_odcompleteness_completeness 99.92
_reflns_odcompleteness_iscentric 1
_reflns_odcompleteness_theta 25.30
_olex2_refinement_description
;
1. Fixed Uiso
 At 1.2 times of:
  All C(H) groups, All C(H,H) groups
 At 1.5 times of:
  All C(H,H,H) groups
2. Uiso/Uaniso restraints and constraints
C1A \\sim C1B \\sim C2A \\sim C2B \\sim C3A \\sim C3B \\sim C4 \\sim C5 \\sim
S1A \\sim S1B \\sim C6 \\sim C7 \\sim C8A \\sim C8B \\sim C9A \\sim C9B \\sim
C10A \\sim C10B \\sim S2A \\sim S2B \\sim C20A \\sim C20B \\sim C21A \\sim C21B
\\sim C22A \\sim C22B: within 2A with sigma of 0.005 and sigma for terminal
atoms of 0.01 within 2A
C29 \\sim C35 \\sim C36 \\sim C37A \\sim C37B: within 2A with sigma of 0.003
and sigma for terminal atoms of 0.006 within 2A
3. Others
 Sof(C1B)=Sof(H1BA)=Sof(H1BB)=Sof(H1BC)=Sof(C2B)=Sof(C3B)=Sof(H3B)=Sof(S1B)=1-
 FVAR(1)
 Sof(C1A)=Sof(H1AA)=Sof(H1AB)=Sof(H1AC)=Sof(C2A)=Sof(C3A)=Sof(H3A)=Sof(S1A)=
 FVAR(1)
 Sof(C8B)=Sof(H8B)=Sof(C9B)=Sof(C10B)=Sof(H10D)=Sof(H10E)=Sof(H10F)=Sof(S2B)=1-
 FVAR(2)
 Sof(C8A)=Sof(H8A)=Sof(C9A)=Sof(C10A)=Sof(H10A)=Sof(H10B)=Sof(H10C)=Sof(S2A)=
 FVAR(2)
 Sof(C20B)=Sof(H20B)=Sof(C21B)=Sof(H21D)=Sof(H21E)=Sof(H21F)=Sof(C22B)=
 Sof(H22D)=Sof(H22E)=Sof(H22F)=1-FVAR(3)
 Sof(C20A)=Sof(H20A)=Sof(C21A)=Sof(H21A)=Sof(H21B)=Sof(H21C)=Sof(C22A)=
 Sof(H22A)=Sof(H22B)=Sof(H22C)=FVAR(3)
 Sof(C37B)=Sof(H37D)=Sof(H37E)=Sof(H37F)=Sof(H35A)=1-FVAR(4)
 Sof(C37A)=Sof(H37A)=Sof(H37B)=Sof(H37C)=Sof(H35)=FVAR(4)
4.a Ternary CH refined with riding coordinates:
 C20A(H20A), C20B(H20B), C17(H17), C23(H23), C32(H32), C35(H35), C35(H35A),
 C38(H38)
4.b Aromatic/amide H refined with riding coordinates:
 C3A(H3A), C3B(H3B), C8A(H8A), C8B(H8B), C13(H13), C15(H15), C28(H28), C30(H30)
4.c Idealised Me refined as rotating group:
 C1A(H1AA,H1AB,H1AC), C1B(H1BA,H1BB,H1BC), C10A(H10A,H10B,H10C), C10B(H10D,
 H10E,H10F), C21A(H21A,H21B,H21C), C22A(H22A,H22B,H22C), C21B(H21D,H21E,H21F),
 C22B(H22D,H22E,H22F), C37A(H37A,H37B,H37C), C37B(H37D,H37E,H37F), C18(H18A,
 H18B,H18C), C19(H19A,H19B,H19C), C24(H24A,H24B,H24C), C25(H25A,H25B,H25C),
 C33(H33A,H33B,H33C), C34(H34A,H34B,H34C), C36(H36A,H36B,H36C), C39(H39A,H39B,
 H39C), C40(H40A,H40B,H40C)
;
_olex2_submission_special_instructions 'No special instructions were received'
_oxdiff_exptl_absorpt_empirical_details
;
Empirical correction (ABSPACK) includes:
- Absorption correction using spherical harmonics
- Frame scaling
;
_oxdiff_exptl_absorpt_empirical_full_max 1.158
_oxdiff_exptl_absorpt_empirical_full_min 0.834

loop_
_space_group_symop_operation_xyz
'x, y, z'
'-x, y+1/2, -z+1/2'
'-x, -y, -z'
'x, -y-1/2, z-1/2'

loop_
_atom_site_label
_atom_site_type_symbol
_atom_site_fract_x
_atom_site_fract_y
_atom_site_fract_z
_atom_site_U_iso_or_equiv
_atom_site_adp_type
_atom_site_occupancy
_atom_site_site_symmetry_order
_atom_site_calc_flag
_atom_site_refinement_flags_posn
_atom_site_refinement_flags_adp
_atom_site_refinement_flags_occupancy
_atom_site_disorder_assembly
_atom_site_disorder_group
C1A C 0.5544(3) 0.2415(8) 0.6163(3) 0.0295(14) Uani 0.506(3) 1 d . U P A 1
H1AA H 0.568639 0.167117 0.650688 0.044 Uiso 0.506(3) 1 calc R U P A 1
H1AB H 0.529545 0.190010 0.579905 0.044 Uiso 0.506(3) 1 calc R U P A 1
H1AC H 0.528824 0.318824 0.636772 0.044 Uiso 0.506(3) 1 calc R U P A 1
C2A C 0.6101(4) 0.3164(9) 0.5878(3) 0.0220(11) Uani 0.506(3) 1 d . U P A 1
C3A C 0.6721(9) 0.319(2) 0.6148(9) 0.0221(15) Uani 0.506(3) 1 d . U P A 1
H3A H 0.686108 0.266579 0.654866 0.026 Uiso 0.506(3) 1 calc R U P A 1
S1A S 0.60182(11) 0.4209(4) 0.5148(2) 0.0210(6) Uani 0.506(3) 1 d . U P A 1
C1B C 0.5376(3) 0.2829(9) 0.5877(4) 0.0317(14) Uani 0.494(3) 1 d . U P A 2
H1BA H 0.506265 0.317406 0.552931 0.048 Uiso 0.494(3) 1 calc R U P A 2
H1BB H 0.526921 0.320560 0.631932 0.048 Uiso 0.494(3) 1 calc R U P A 2
H1BC H 0.538708 0.171620 0.588321 0.048 Uiso 0.494(3) 1 calc R U P A 2
C2B C 0.6007(4) 0.3431(9) 0.5721(4) 0.0226(11) Uani 0.494(3) 1 d . U P A 2
C3B C 0.6161(6) 0.431(2) 0.5168(9) 0.0221(14) Uani 0.494(3) 1 d . U P A 2
H3B H 0.586659 0.461115 0.481529 0.026 Uiso 0.494(3) 1 calc R U P A 2
S1B S 0.6663(2) 0.3062(5) 0.62393(19) 0.0214(6) Uani 0.494(3) 1 d . U P A 2
C8A C 0.8776(5) 0.5763(17) 0.5350(7) 0.0200(14) Uani 0.495(3) 1 d . U P B 3
H8A H 0.908441 0.541800 0.567980 0.024 Uiso 0.495(3) 1 calc R U P B 3
C9A C 0.8922(4) 0.6674(11) 0.4833(4) 0.0200(11) Uani 0.495(3) 1 d . U P B 3
C10A C 0.9534(4) 0.7292(9) 0.4654(4) 0.0262(15) Uani 0.495(3) 1 d . U P B 3
H10A H 0.959478 0.830456 0.485344 0.039 Uiso 0.495(3) 1 calc R U P B 3
H10B H 0.954066 0.736260 0.416203 0.039 Uiso 0.495(3) 1 calc R U P B 3
H10C H 0.986863 0.661637 0.483025 0.039 Uiso 0.495(3) 1 calc R U P B 3
S2A S 0.82585(18) 0.7037(4) 0.43216(14) 0.0188(6) Uani 0.495(3) 1 d . U P B 3
C8B C 0.8223(8) 0.6837(17) 0.4436(7) 0.0209(14) Uani 0.505(3) 1 d . U P B 4
H8B H 0.808420 0.734452 0.403073 0.025 Uiso 0.505(3) 1 calc R U P B 4
C9B C 0.8844(4) 0.6889(10) 0.4692(4) 0.0187(11) Uani 0.505(3) 1 d . U P B 4
C10B C 0.9407(4) 0.7676(9) 0.4425(3) 0.0247(14) Uani 0.505(3) 1 d . U P B 4
H10D H 0.968130 0.691646 0.423916 0.037 Uiso 0.505(3) 1 calc R U P B 4
H10E H 0.963470 0.822254 0.479466 0.037 Uiso 0.505(3) 1 calc R U P B 4
H10F H 0.926793 0.839679 0.406988 0.037 Uiso 0.505(3) 1 calc R U P B 4
S2B S 0.89252(10) 0.5823(4) 0.54244(15) 0.0183(5) Uani 0.505(3) 1 d . U P B 4
C20A C 0.5558(5) 0.8123(13) 0.2322(4) 0.0373(17) Uani 0.417(9) 1 d . U P C 5
H20A H 0.523210 0.731096 0.228210 0.045 Uiso 0.417(9) 1 calc R U P C 5
C21A C 0.6015(7) 0.806(2) 0.1624(9) 0.034(2) Uani 0.417(9) 1 d . U P C 5
H21A H 0.575679 0.831504 0.121331 0.051 Uiso 0.417(9) 1 calc R U P C 5
H21B H 0.618725 0.703804 0.158058 0.051 Uiso 0.417(9) 1 calc R U P C 5
H21C H 0.635610 0.879599 0.168703 0.051 Uiso 0.417(9) 1 calc R U P C 5
C22A C 0.5262(5) 0.9622(14) 0.2425(5) 0.046(2) Uani 0.417(9) 1 d . U P C 5
H22A H 0.558656 1.039914 0.249516 0.069 Uiso 0.417(9) 1 calc R U P C 5
H22B H 0.501503 0.957562 0.282144 0.069 Uiso 0.417(9) 1 calc R U P C 5
H22C H 0.499047 0.988134 0.202487 0.069 Uiso 0.417(9) 1 calc R U P C 5
C20B C 0.5808(3) 0.8645(8) 0.2282(3) 0.0323(13) Uani 0.583(9) 1 d . U P C 6
H20B H 0.601458 0.966195 0.227103 0.039 Uiso 0.583(9) 1 calc R U P C 6
C21B C 0.5832(5) 0.7909(17) 0.1653(8) 0.045(2) Uani 0.583(9) 1 d . U P C 6
H21D H 0.567327 0.687060 0.168779 0.067 Uiso 0.583(9) 1 calc R U P C 6
H21E H 0.626423 0.787861 0.152508 0.067 Uiso 0.583(9) 1 calc R U P C 6
H21F H 0.557526 0.846663 0.130929 0.067 Uiso 0.583(9) 1 calc R U P C 6
C22B C 0.5103(4) 0.8826(12) 0.2350(4) 0.0525(18) Uani 0.583(9) 1 d . U P C 6
H22D H 0.492469 0.946855 0.198295 0.079 Uiso 0.583(9) 1 calc R U P C 6
H22E H 0.503271 0.929978 0.278547 0.079 Uiso 0.583(9) 1 calc R U P C 6
H22F H 0.490360 0.782509 0.232551 0.079 Uiso 0.583(9) 1 calc R U P C 6
C37A C 0.9170(2) 0.1581(6) 0.87718(19) 0.0503(13) Uani 0.824(6) 1 d . U P D 7
H37A H 0.898285 0.254905 0.889358 0.075 Uiso 0.824(6) 1 calc R U P D 7
H37B H 0.947237 0.125862 0.913546 0.075 Uiso 0.824(6) 1 calc R U P D 7
H37C H 0.884330 0.080912 0.870496 0.075 Uiso 0.824(6) 1 calc R U P D 7
C37B C 0.9897(8) 0.3185(19) 0.8471(8) 0.029(3) Uani 0.176(6) 1 d . U P D 8
H37D H 0.999872 0.391785 0.812300 0.043 Uiso 0.176(6) 1 calc R U P D 8
H37E H 1.028246 0.279678 0.869956 0.043 Uiso 0.176(6) 1 calc R U P D 8
H37F H 0.964635 0.368611 0.880102 0.043 Uiso 0.176(6) 1 calc R U P D 8
C4 C 0.71240(12) 0.4083(3) 0.57542(12) 0.0185(5) Uani 1 1 d . U . . .
C5 C 0.67950(12) 0.4704(3) 0.51880(12) 0.0179(5) Uani 1 1 d . U . . .
C6 C 0.78149(12) 0.5987(3) 0.48140(12) 0.0171(5) Uani 1 1 d . U . . .
C7 C 0.81446(12) 0.5351(3) 0.53729(12) 0.0168(5) Uani 1 1 d . U . . .
C11 C 0.67257(12) 0.6443(3) 0.40389(12) 0.0173(5) Uani 1 1 d . . . . .
C12 C 0.66336(12) 0.5608(3) 0.34330(12) 0.0203(6) Uani 1 1 d . . . . .
C13 C 0.63041(14) 0.6267(4) 0.28829(13) 0.0311(7) Uani 1 1 d . . . . .
H13 H 0.624307 0.570338 0.247556 0.037 Uiso 1 1 calc R U . . .
C14 C 0.60605(15) 0.7728(4) 0.29094(14) 0.0359(8) Uani 1 1 d . . . . .
C15 C 0.61429(13) 0.8521(3) 0.35079(13) 0.0253(6) Uani 1 1 d . . . . .
H15 H 0.596849 0.950872 0.353762 0.030 Uiso 1 1 calc R U . . .
C16 C 0.64765(12) 0.7908(3) 0.40709(12) 0.0197(6) Uani 1 1 d . . . . .
C17 C 0.69184(14) 0.4039(3) 0.33718(13) 0.0250(6) Uani 1 1 d . . . . .
H17 H 0.709308 0.372782 0.383096 0.030 Uiso 1 1 calc R U . . .
C18 C 0.74547(15) 0.4072(4) 0.29048(15) 0.0350(7) Uani 1 1 d . . . . .
H18A H 0.729571 0.436838 0.244932 0.052 Uiso 1 1 calc R U . . .
H18B H 0.764376 0.306028 0.288944 0.052 Uiso 1 1 calc R U . . .
H18C H 0.776889 0.480720 0.307606 0.052 Uiso 1 1 calc R U . . .
C19 C 0.64381(16) 0.2855(4) 0.31304(15) 0.0358(8) Uani 1 1 d . . . . .
H19A H 0.610475 0.281702 0.344358 0.054 Uiso 1 1 calc R U . . .
H19B H 0.663872 0.185701 0.311374 0.054 Uiso 1 1 calc R U . . .
H19C H 0.626149 0.312747 0.267836 0.054 Uiso 1 1 calc R U . . .
C23 C 0.65708(14) 0.8834(3) 0.47173(13) 0.0253(6) Uani 1 1 d . . . . .
H23 H 0.683698 0.821820 0.504744 0.030 Uiso 1 1 calc R U . . .
C24 C 0.59549(17) 0.9131(4) 0.50321(16) 0.0424(8) Uani 1 1 d . . . . .
H24A H 0.568999 0.977454 0.472911 0.064 Uiso 1 1 calc R U . . .
H24B H 0.603521 0.964696 0.546700 0.064 Uiso 1 1 calc R U . . .
H24C H 0.574333 0.816373 0.510245 0.064 Uiso 1 1 calc R U . . .
C25 C 0.69102(16) 1.0327(4) 0.46109(16) 0.0358(7) Uani 1 1 d . . . . .
H25A H 0.731005 1.012019 0.441946 0.054 Uiso 1 1 calc R U . . .
H25B H 0.698400 1.084944 0.504524 0.054 Uiso 1 1 calc R U . . .
H25C H 0.665458 1.097251 0.429964 0.054 Uiso 1 1 calc R U . . .
C26 C 0.82379(12) 0.3599(3) 0.65067(11) 0.0166(5) Uani 1 1 d . . . . .
C27 C 0.83880(12) 0.4434(3) 0.71019(12) 0.0191(6) Uani 1 1 d . . . . .
C28 C 0.87793(14) 0.3805(3) 0.76101(13) 0.0257(6) Uani 1 1 d . . . . .
H28 H 0.886937 0.437144 0.801246 0.031 Uiso 1 1 calc R U . . .
C29 C 0.90458(15) 0.2373(3) 0.75532(14) 0.0298(6) Uani 1 1 d . U . . .
C30 C 0.88824(13) 0.1546(3) 0.69715(12) 0.0233(6) Uani 1 1 d . . . . .
H30 H 0.904660 0.055181 0.692570 0.028 Uiso 1 1 calc R U . . .
C31 C 0.84835(12) 0.2137(3) 0.64531(12) 0.0178(5) Uani 1 1 d . . . . .
C32 C 0.81038(13) 0.5995(3) 0.71963(12) 0.0232(6) Uani 1 1 d . . . . .
H32 H 0.791063 0.632999 0.674819 0.028 Uiso 1 1 calc R U . . .
C33 C 0.75858(15) 0.5895(4) 0.76840(16) 0.0359(7) Uani 1 1 d . . . . .
H33A H 0.776038 0.554564 0.812601 0.054 Uiso 1 1 calc R U . . .
H33B H 0.726730 0.517577 0.750762 0.054 Uiso 1 1 calc R U . . .
H33C H 0.739708 0.689944 0.773158 0.054 Uiso 1 1 calc R U . . .
C34 C 0.85841(15) 0.7190(3) 0.74331(14) 0.0299(7) Uani 1 1 d . . . . .
H34A H 0.838056 0.818278 0.745523 0.045 Uiso 1 1 calc R U . . .
H34B H 0.891252 0.723809 0.711421 0.045 Uiso 1 1 calc R U . . .
H34C H 0.876779 0.691516 0.788202 0.045 Uiso 1 1 calc R U . . .
C35 C 0.95008(17) 0.1776(4) 0.81188(15) 0.0398(7) Uani 1 1 d . U . . .
H35 H 0.982869 0.257057 0.820585 0.048 Uiso 0.824(6) 1 calc R U P D 7
H35A H 0.922062 0.146042 0.847626 0.048 Uiso 0.176(6) 1 calc R U P D 8
C36 C 0.9830(2) 0.0322(6) 0.7957(2) 0.0732(13) Uani 1 1 d . U . . .
H36A H 0.952499 -0.050194 0.789725 0.110 Uiso 1 1 calc R U . . .
H36B H 1.013581 0.006903 0.832909 0.110 Uiso 1 1 calc R U . . .
H36C H 1.004435 0.045278 0.754015 0.110 Uiso 1 1 calc R U . . .
C38 C 0.83350(13) 0.1201(3) 0.58126(12) 0.0213(6) Uani 1 1 d . . . . .
H38 H 0.801386 0.177345 0.552692 0.026 Uiso 1 1 calc R U . . .
C39 C 0.89041(15) 0.1034(4) 0.54043(14) 0.0348(7) Uani 1 1 d . . . . .
H39A H 0.906021 0.204328 0.529278 0.052 Uiso 1 1 calc R U . . .
H39B H 0.878971 0.047694 0.498668 0.052 Uiso 1 1 calc R U . . .
H39C H 0.922962 0.047553 0.567005 0.052 Uiso 1 1 calc R U . . .
C40 C 0.80566(15) -0.0346(3) 0.59641(14) 0.0313(7) Uani 1 1 d . . . . .
H40A H 0.836013 -0.094125 0.624415 0.047 Uiso 1 1 calc R U . . .
H40B H 0.795263 -0.088613 0.553936 0.047 Uiso 1 1 calc R U . . .
H40C H 0.767805 -0.020575 0.620609 0.047 Uiso 1 1 calc R U . . .
B1 B 0.71039(14) 0.5728(3) 0.46680(13) 0.0177(6) Uani 1 1 d . . . . .
B2 B 0.78351(14) 0.4334(3) 0.58942(13) 0.0158(6) Uani 1 1 d . . . . .

loop_
_atom_site_aniso_label
_atom_site_aniso_U_11
_atom_site_aniso_U_22
_atom_site_aniso_U_33
_atom_site_aniso_U_23
_atom_site_aniso_U_13
_atom_site_aniso_U_12
C1A 0.026(3) 0.035(3) 0.028(3) 0.006(3) 0.006(3) -0.004(3)
C2A 0.025(2) 0.024(2) 0.017(2) 0.0037(18) 0.0022(18) -0.0023(18)
C3A 0.025(3) 0.023(3) 0.017(3) 0.001(2) -0.002(2) 0.000(2)
S1A 0.0219(12) 0.0237(10) 0.0175(8) 0.0004(6) 0.0009(10) -0.0018(10)
C1B 0.026(3) 0.036(4) 0.033(3) 0.008(3) 0.003(3) -0.006(3)
C2B 0.023(2) 0.024(2) 0.020(2) 0.0018(19) -0.0003(19) 0.0001(18)
C3B 0.024(3) 0.022(2) 0.019(2) 0.002(2) -0.001(3) 0.000(3)
S1B 0.0241(11) 0.0229(11) 0.0176(12) 0.0040(8) 0.0037(8) -0.0014(8)
C8A 0.023(3) 0.020(2) 0.016(2) 0.000(2) -0.005(2) -0.001(2)
C9A 0.021(2) 0.021(2) 0.017(2) 0.0000(19) -0.0016(19) -0.0002(18)
C10A 0.026(3) 0.029(4) 0.024(3) 0.008(3) -0.003(3) -0.003(3)
S2A 0.0220(9) 0.0198(11) 0.0146(11) 0.0056(7) 0.0018(8) -0.0050(7)
C8B 0.026(2) 0.020(3) 0.017(3) 0.002(2) -0.001(2) 0.001(2)
C9B 0.023(2) 0.018(2) 0.014(2) 0.0032(18) -0.0007(19) -0.0011(18)
C10B 0.025(3) 0.028(4) 0.022(3) 0.003(3) 0.004(3) -0.005(3)
S2B 0.0168(11) 0.0214(8) 0.0161(9) 0.0006(7) -0.0030(8) -0.0015(9)
C20A 0.035(4) 0.042(4) 0.033(3) 0.015(3) -0.015(3) -0.009(3)
C21A 0.036(6) 0.045(5) 0.019(3) 0.017(3) -0.010(4) -0.018(4)
C22A 0.040(4) 0.048(5) 0.048(4) 0.018(4) -0.024(4) 0.001(4)
C20B 0.028(3) 0.039(3) 0.029(2) 0.015(2) -0.009(2) -0.009(2)
C21B 0.045(5) 0.051(4) 0.037(3) 0.018(3) -0.003(4) -0.012(4)
C22B 0.038(4) 0.060(5) 0.056(3) 0.022(4) -0.020(3) 0.002(3)
C37A 0.045(2) 0.074(3) 0.029(2) 0.035(2) -0.0130(17) 0.001(2)
C37B 0.030(5) 0.030(5) 0.024(5) 0.002(5) -0.019(5) 0.004(5)
C4 0.0253(13) 0.0157(12) 0.0145(11) 0.0004(9) 0.0001(10) 0.0004(10)
C5 0.0217(12) 0.0163(12) 0.0152(11) -0.0015(9) -0.0014(10) 0.0000(10)
C6 0.0242(12) 0.0138(12) 0.0130(10) 0.0005(9) -0.0004(10) -0.0001(10)
C7 0.0197(12) 0.0163(12) 0.0139(10) -0.0005(9) -0.0028(9) -0.0010(10)
C11 0.0184(13) 0.0189(14) 0.0144(11) 0.0029(10) -0.0005(10) -0.0027(11)
C12 0.0233(14) 0.0222(14) 0.0152(12) 0.0005(10) -0.0009(10) -0.0020(11)
C13 0.0368(17) 0.0410(19) 0.0144(12) -0.0047(12) -0.0065(12) 0.0031(15)
C14 0.0423(19) 0.044(2) 0.0198(14) 0.0029(13) -0.0093(13) 0.0175(16)
C15 0.0290(15) 0.0258(16) 0.0209(13) 0.0054(11) -0.0003(11) 0.0091(12)
C16 0.0215(13) 0.0201(14) 0.0174(12) 0.0026(10) 0.0012(10) -0.0014(11)
C17 0.0389(17) 0.0194(15) 0.0165(12) -0.0031(11) 0.0006(12) -0.0024(12)
C18 0.0435(19) 0.0258(17) 0.0366(16) -0.0045(13) 0.0101(14) 0.0038(14)
C19 0.056(2) 0.0272(17) 0.0243(14) -0.0023(12) 0.0047(14) -0.0140(15)
C23 0.0359(16) 0.0196(14) 0.0198(13) 0.0025(11) -0.0026(12) 0.0044(12)
C24 0.053(2) 0.044(2) 0.0319(16) -0.0091(15) 0.0130(15) 0.0025(17)
C25 0.047(2) 0.0259(17) 0.0336(16) -0.0022(13) -0.0053(14) -0.0018(15)
C26 0.0202(13) 0.0167(13) 0.0127(11) 0.0032(10) -0.0001(10) -0.0016(10)
C27 0.0249(14) 0.0169(14) 0.0153(11) 0.0010(10) -0.0002(10) 0.0009(11)
C28 0.0373(17) 0.0253(15) 0.0134(12) -0.0024(11) -0.0064(11) 0.0015(13)
C29 0.0381(16) 0.0293(15) 0.0204(12) 0.0019(11) -0.0086(12) 0.0078(13)
C30 0.0318(16) 0.0189(14) 0.0188(12) 0.0016(11) -0.0011(11) 0.0064(12)
C31 0.0212(13) 0.0171(13) 0.0151(11) 0.0015(10) 0.0000(10) 0.0014(11)
C32 0.0354(16) 0.0169(14) 0.0168(12) -0.0022(10) -0.0011(11) 0.0028(12)
C33 0.0392(18) 0.0243(16) 0.0450(18) -0.0078(14) 0.0080(15) 0.0023(14)
C34 0.0453(19) 0.0186(15) 0.0261(14) -0.0021(12) 0.0037(13) -0.0042(14)
C35 0.0495(17) 0.0396(16) 0.0280(13) 0.0000(12) -0.0143(13) 0.0113(14)
C36 0.067(3) 0.080(3) 0.069(2) 0.009(2) -0.018(2) 0.013(2)
C38 0.0300(15) 0.0173(14) 0.0163(12) -0.0037(10) -0.0016(11) 0.0027(11)
C39 0.0422(19) 0.0367(19) 0.0263(15) -0.0101(13) 0.0072(14) -0.0057(15)
C40 0.0438(19) 0.0214(15) 0.0280(14) -0.0027(12) -0.0028(13) -0.0063(13)
B1 0.0258(16) 0.0141(14) 0.0129(12) -0.0025(11) -0.0001(11) 0.0010(12)
B2 0.0244(15) 0.0095(14) 0.0133(12) -0.0030(10) 0.0002(11) 0.0021(11)

loop_
_atom_type_symbol
_atom_type_description
_atom_type_scat_dispersion_real
_atom_type_scat_dispersion_imag
_atom_type_scat_source
C C 0.0033 0.0016 'International Tables Vol C Tables 4.2.6.8 and 6.1.1.4'
H H 0.0000 0.0000 'International Tables Vol C Tables 4.2.6.8 and 6.1.1.4'
B B 0.0013 0.0007 'International Tables Vol C Tables 4.2.6.8 and 6.1.1.4'
S S 0.1246 0.1234 'International Tables Vol C Tables 4.2.6.8 and 6.1.1.4'

loop_
_exptl_crystal_face_index_h
_exptl_crystal_face_index_k
_exptl_crystal_face_index_l
_exptl_crystal_face_perp_dist
0 0 -1 0.0426
0 1 0 0.0222
0 -1 0 0.0130
2 -1 0 0.0130
-2 1 0 0.0205
2 1 0 0.0111
-2 -1 0 0.0186
0 0 1 0.0408
1 0 0 0.0111
-1 0 0 0.0204

loop_
_geom_angle_atom_site_label_1
_geom_angle_atom_site_label_2
_geom_angle_atom_site_label_3
_geom_angle
_geom_angle_site_symmetry_1
_geom_angle_site_symmetry_3
_geom_angle_publ_flag
C1A C2A S1A 120.7(5) . . ?
C3A C2A C1A 128.4(9) . . ?
C3A C2A S1A 110.9(9) . . ?
C2A C3A C4 113.1(13) . . ?
C2A S1A C5 92.9(4) . . ?
C1B C2B S1B 121.6(6) . . ?
C3B C2B C1B 128.2(8) . . ?
C3B C2B S1B 110.2(8) . . ?
C2B C3B C5 113.3(12) . . ?
C4 S1B C2B 92.8(4) . . ?
C9A C8A C7 116.7(10) . . ?
C8A C9A C10A 130.5(8) . . ?
C8A C9A S2A 109.3(8) . . ?
C10A C9A S2A 120.1(6) . . ?
C6 S2A C9A 92.0(4) . . ?
C9B C8B C6 116.0(11) . . ?
C8B C9B C10B 130.8(8) . . ?
C8B C9B S2B 109.1(8) . . ?
C10B C9B S2B 120.1(6) . . ?
C7 S2B C9B 92.2(4) . . ?
C22A C20A C21A 113.8(11) . . ?
C22A C20A C14 111.9(8) . . ?
C14 C20A C21A 100.6(8) . . ?
C21B C20B C22B 102.7(9) . . ?
C21B C20B C14 116.1(8) . . ?
C22B C20B C14 106.1(5) . . ?
C3A C4 B2 127.1(8) . . ?
C5 C4 C3A 111.1(8) . . ?
C5 C4 S1B 112.4(3) . . ?
C5 C4 B2 121.8(2) . . ?
B2 C4 S1B 125.7(2) . . ?
C3B C5 B1 125.6(8) . . ?
C4 C5 S1A 112.0(2) . . ?
C4 C5 C3B 111.3(8) . . ?
C4 C5 B1 123.0(2) . . ?
B1 C5 S1A 124.9(2) . . ?
C8B C6 B1 128.3(7) . . ?
C7 C6 S2A 113.8(2) . . ?
C7 C6 C8B 109.6(7) . . ?
C7 C6 B1 122.1(2) . . ?
B1 C6 S2A 124.1(2) . . ?
C8A C7 B2 128.9(6) . . ?
C6 C7 C8A 108.1(6) . . ?
C6 C7 S2B 113.1(2) . . ?
C6 C7 B2 123.0(2) . . ?
B2 C7 S2B 124.0(2) . . ?
C12 C11 B1 120.2(2) . . ?
C16 C11 C12 119.1(2) . . ?
C16 C11 B1 120.8(2) . . ?
C11 C12 C17 120.5(2) . . ?
C13 C12 C11 119.1(3) . . ?
C13 C12 C17 120.3(2) . . ?
C12 C13 C14 122.1(3) . . ?
C13 C14 C20A 114.7(5) . . ?
C13 C14 C20B 124.3(3) . . ?
C15 C14 C20A 124.6(5) . . ?
C15 C14 C20B 116.5(4) . . ?
C15 C14 C13 118.3(2) . . ?
C14 C15 C16 121.5(3) . . ?
C11 C16 C23 120.1(2) . . ?
C15 C16 C11 119.9(2) . . ?
C15 C16 C23 120.0(2) . . ?
C12 C17 C18 110.9(2) . . ?
C12 C17 C19 112.3(3) . . ?
C19 C17 C18 110.3(2) . . ?
C16 C23 C24 111.5(2) . . ?
C16 C23 C25 112.5(2) . . ?
C24 C23 C25 110.2(3) . . ?
C27 C26 B2 120.8(2) . . ?
C31 C26 C27 118.5(2) . . ?
C31 C26 B2 120.5(2) . . ?
C26 C27 C32 120.2(2) . . ?
C28 C27 C26 119.7(2) . . ?
C28 C27 C32 120.1(2) . . ?
C27 C28 C29 122.4(2) . . ?
C28 C29 C35 119.8(3) . . ?
C30 C29 C28 117.3(2) . . ?
C30 C29 C35 122.8(3) . . ?
C29 C30 C31 121.7(3) . . ?
C26 C31 C38 120.0(2) . . ?
C30 C31 C26 120.3(2) . . ?
C30 C31 C38 119.7(2) . . ?
C27 C32 C33 110.0(2) . . ?
C27 C32 C34 113.0(2) . . ?
C34 C32 C33 110.6(2) . . ?
C37A C35 C29 110.4(3) . . ?
C29 C35 C37B 110.0(6) . . ?
C36 C35 C37A 109.7(3) . . ?
C36 C35 C37B 119.8(7) . . ?
C36 C35 C29 114.9(3) . . ?
C39 C38 C31 111.3(2) . . ?
C39 C38 C40 111.1(2) . . ?
C40 C38 C31 112.4(2) . . ?
C5 B1 C6 114.9(2) . . ?
C5 B1 C11 122.5(2) . . ?
C6 B1 C11 122.6(2) . . ?
C4 B2 C26 124.1(2) . . ?
C7 B2 C4 115.1(2) . . ?
C7 B2 C26 120.7(2) . . ?

loop_
_geom_bond_atom_site_label_1
_geom_bond_atom_site_label_2
_geom_bond_distance
_geom_bond_site_symmetry_2
_geom_bond_publ_flag
C1A C2A 1.510(10) . ?
C2A C3A 1.40(2) . ?
C2A S1A 1.716(8) . ?
C3A C4 1.439(16) . ?
S1A C5 1.723(3) . ?
C1B C2B 1.506(11) . ?
C2B C3B 1.401(18) . ?
C2B S1B 1.719(9) . ?
C3B C5 1.404(12) . ?
S1B C4 1.687(4) . ?
C8A C9A 1.354(17) . ?
C8A C7 1.409(11) . ?
C9A C10A 1.488(12) . ?
C9A S2A 1.724(9) . ?
S2A C6 1.686(4) . ?
C8B C9B 1.397(19) . ?
C8B C6 1.407(13) . ?
C9B C10B 1.520(11) . ?
C9B S2B 1.729(8) . ?
S2B C7 1.725(3) . ?
C20A C21A 1.75(2) . ?
C20A C22A 1.485(16) . ?
C20A C14 1.575(9) . ?
C20B C21B 1.409(17) . ?
C20B C22B 1.539(11) . ?
C20B C14 1.552(6) . ?
C37A C35 1.528(5) . ?
C37B C35 1.635(16) . ?
C4 C5 1.398(3) . ?
C4 B2 1.551(4) . ?
C5 B1 1.552(4) . ?
C6 C7 1.393(3) . ?
C6 B1 1.554(4) . ?
C7 B2 1.551(4) . ?
C11 C12 1.412(3) . ?
C11 C16 1.400(4) . ?
C11 B1 1.575(4) . ?
C12 C13 1.388(4) . ?
C12 C17 1.519(4) . ?
C13 C14 1.391(5) . ?
C14 C15 1.379(4) . ?
C15 C16 1.395(4) . ?
C16 C23 1.522(4) . ?
C17 C18 1.527(4) . ?
C17 C19 1.522(4) . ?
C23 C24 1.524(4) . ?
C23 C25 1.525(4) . ?
C26 C27 1.410(3) . ?
C26 C31 1.398(4) . ?
C26 B2 1.583(4) . ?
C27 C28 1.385(4) . ?
C27 C32 1.521(4) . ?
C28 C29 1.393(4) . ?
C29 C30 1.390(4) . ?
C29 C35 1.532(4) . ?
C30 C31 1.395(3) . ?
C31 C38 1.530(3) . ?
C32 C33 1.526(4) . ?
C32 C34 1.526(4) . ?
C35 C36 1.508(6) . ?
C38 C39 1.519(4) . ?
C38 C40 1.526(4) . ?

loop_
_exptl_oxdiff_crystal_face_indexfrac_h
_exptl_oxdiff_crystal_face_indexfrac_k
_exptl_oxdiff_crystal_face_indexfrac_l
_exptl_oxdiff_crystal_face_x
_exptl_oxdiff_crystal_face_y
_exptl_oxdiff_crystal_face_z
0.0000 0.0000 -0.9986 0.0012 0.0028 0.0356
-0.0041 0.9981 0.0003 -0.0792 -0.0136 0.0038
0.0041 -0.9981 -0.0003 0.0792 0.0136 -0.0038
2.0013 -0.9969 -0.0006 0.0904 -0.0515 -0.0035
-2.0013 0.9969 0.0006 -0.0904 0.0515 0.0035
1.9932 0.9993 0.0001 -0.0680 -0.0787 0.0041
-1.9932 -0.9993 -0.0001 0.0680 0.0787 -0.0041
-0.0000 -0.0000 0.9986 -0.0012 -0.0028 -0.0356
0.9986 0.0006 -0.0001 0.0056 -0.0325 0.0001
-0.9986 -0.0006 0.0001 -0.0056 0.0325 -0.0001
